data_1534870
loop_
_publ_author_name
'Bauer, J.'
'Ansel, D.'
'Bonhomme, F.'
'Gosselin, P.'

_publ_section_title
;
 Cerium diboride carbide: A new rare-earth borocarbide with the trigonal
 ThB2C structure
;
_journal_name_full 'Journal of the Less-Common Metals'
_journal_page_first 109
_journal_page_last 120
_journal_volume 157
_journal_year 1990
_chemical_formula_sum 'C B2 Ce'
_chemical_name_systematic 'Ce B2 C'
_space_group_IT_number 166
_symmetry_space_group_name_Hall '-R 3 2"'
_symmetry_space_group_name_H-M 'R -3 m :H'
_cell_angle_alpha 90
_cell_angle_beta 90
_cell_angle_gamma 120
_cell_formula_units_Z 9
_cell_length_a 6.6138
_cell_length_b 6.6138
_cell_length_c 11.2594
_cell_volume 426.528
_citation_journal_id_ASTM JCOMAH
_cod_data_source_file Bauer_JCOMAH_1990_1754.cif
_cod_data_source_block C1B2Ce1
_cod_original_cell_volume 426.5285
_cod_original_formula_sum 'C1 B2 Ce1'
_cod_database_code 1534870

loop_
_symmetry_equiv_pos_as_xyz
x,y,z
-y,x-y,z
-x+y,-x,z
y,x,-z
-x,-x+y,-z
x-y,-y,-z
-x,-y,-z
y,-x+y,-z
x-y,x,-z
-y,-x,z
x,x-y,z
-x+y,y,z
x+2/3,y+1/3,z+1/3
-y+2/3,x-y+1/3,z+1/3
-x+y+2/3,-x+1/3,z+1/3
y+2/3,x+1/3,-z+1/3
-x+2/3,-x+y+1/3,-z+1/3
x-y+2/3,-y+1/3,-z+1/3
-x+2/3,-y+1/3,-z+1/3
y+2/3,-x+y+1/3,-z+1/3
x-y+2/3,x+1/3,-z+1/3
-y+2/3,-x+1/3,z+1/3
x+2/3,x-y+1/3,z+1/3
-x+y+2/3,y+1/3,z+1/3
x+1/3,y+2/3,z+2/3
-y+1/3,x-y+2/3,z+2/3
-x+y+1/3,-x+2/3,z+2/3
y+1/3,x+2/3,-z+2/3
-x+1/3,-x+y+2/3,-z+2/3
x-y+1/3,-y+2/3,-z+2/3
-x+1/3,-y+2/3,-z+2/3
y+1/3,-x+y+2/3,-z+2/3
x-y+1/3,x+2/3,-z+2/3
-y+1/3,-x+2/3,z+2/3
x+1/3,x-y+2/3,z+2/3
-x+y+1/3,y+2/3,z+2/3

loop_
_atom_site_label
_atom_site_type_symbol
_atom_site_fract_x
_atom_site_fract_y
_atom_site_fract_z
_atom_site_occupancy
_atom_site_U_iso_or_equiv
B1 B 0.2762 0 0.5 1 0.0
Ce1 Ce 0 0 0 1 0.0
C1 C 0.5 0 0.5 1 0.0
Ce2 Ce 0 0 0.3156 1 0.0
